data_2008509
loop_
_publ_author_name
'Francese, Giancarlo'
'Schmalle, Helmut W.'
'Decurtins, Silvio'

_publ_section_title
;A copper(II) dimer:
 aqua(\m-2,2'-bipyrimidine-<i>N</i>,<i>N</i>')(perchlorato)bis{[2,6-bis(2-pyridyl)pyridine-<i>N</i>,<i>N</i>',<i>N</i>'']copper(II)}
 triperchlorate
;
_journal_issue 5
_journal_name_full 'Acta Crystallographica Section C'
_journal_page_first 730
_journal_page_last 733
_journal_paper_doi 10.1107/S0108270199000530
_journal_volume 55
_journal_year 1999
_chemical_formula_iupac '[Cu2 (C8 H6 N4 )(C15 H11 N3 )2 (H2 O)(ClO4 )](ClO4 )3 '
_chemical_formula_moiety 'C38 H30 Cl Cu2 N10 O5 3+, 3ClO4 -'
_chemical_formula_sum 'C38 H30 Cl4 Cu2 N10 O17'
_chemical_formula_weight 1167.60
_chemical_name_systematic
;
aqua(2,2'-bipyrimidine-N,N')(2,6-di(2-pyridyl)-pyridineN,N',N'')
dicopper(II) tetraperchlorate
;
_space_group_IT_number 15
_symmetry_cell_setting monoclinic
_symmetry_space_group_name_Hall '-C 2yc'
_symmetry_space_group_name_H-M 'C 1 2/c 1'
_audit_creation_method SHELXL-97
_cell_angle_alpha 90.00
_cell_angle_beta 112.59(3)
_cell_angle_gamma 90.00
_cell_formula_units_Z 4
_cell_length_a 21.797(4)
_cell_length_b 17.904(4)
_cell_length_c 12.497(2)
_cell_measurement_reflns_used 25
_cell_measurement_temperature 296(2)
_cell_measurement_theta_max 14.3
_cell_measurement_theta_min 8.2
_cell_volume 4502.8(18)
_computing_cell_refinement 'CAD-4 Software'
_computing_data_collection 'CAD-4 Software (Enraf-Nonius, 1989)'
_computing_data_reduction 'MolEN (Fair, 1990)'
_computing_molecular_graphics 'PLATON and PLUTON (Spek, 1990)'
_computing_publication_material SHELXL97
_computing_structure_refinement 'SHELXL97 (Sheldrick, 1997)'
_computing_structure_solution 'SHELXS97 (Sheldrick, 1990)'
_diffrn_ambient_temperature 296(2)
_diffrn_measured_fraction_theta_full 0.484
_diffrn_measured_fraction_theta_max 0.484
_diffrn_measurement_device_type 'Enraf-Nonius CAD-4 diffractometer'
_diffrn_measurement_method '\w-2\q scan'
_diffrn_radiation_monochromator graphite
_diffrn_radiation_source 'fine-focus sealed tube'
_diffrn_radiation_type MoK\a
_diffrn_radiation_wavelength 0.71073
_diffrn_reflns_av_R_equivalents 0.0507
_diffrn_reflns_av_sigmaI/netI 0.0582
_diffrn_reflns_limit_h_max 26
_diffrn_reflns_limit_h_min -28
_diffrn_reflns_limit_k_max 23
_diffrn_reflns_limit_k_min -23
_diffrn_reflns_limit_l_max 16
_diffrn_reflns_limit_l_min 0
_diffrn_reflns_number 11188
_diffrn_reflns_theta_full 28.01
_diffrn_reflns_theta_max 28.01
_diffrn_reflns_theta_min 1.52
_diffrn_standards_decay_% '9.3 decay correction applied'
_diffrn_standards_interval_count 400
_diffrn_standards_interval_time 180
_diffrn_standards_number 3
_exptl_absorpt_coefficient_mu 1.268
_exptl_absorpt_correction_T_max 0.9738
_exptl_absorpt_correction_T_min 0.6878
_exptl_absorpt_correction_type numerical
_exptl_absorpt_process_details '(Coppens et al., 1965)'
_exptl_crystal_colour 'blue-violet dichroic'
_exptl_crystal_density_diffrn 1.722
_exptl_crystal_density_method 'not measured'
_exptl_crystal_description 'capped hexagonal bipyramid'
_exptl_crystal_F_000 2360
_exptl_crystal_size_max 0.34
_exptl_crystal_size_mid 0.32
_exptl_crystal_size_min 0.24
_refine_diff_density_max 0.796
_refine_diff_density_min -0.682
_refine_ls_extinction_method none
_refine_ls_goodness_of_fit_ref 1.029
_refine_ls_hydrogen_treatment mixed
_refine_ls_matrix_type full
_refine_ls_number_parameters 369
_refine_ls_number_reflns 5444
_refine_ls_number_restraints 3
_refine_ls_restrained_S_all 1.028
_refine_ls_R_factor_all 0.1036
_refine_ls_R_factor_gt 0.0461
_refine_ls_shift/su_max 0.000
_refine_ls_shift/su_mean 0.000
_refine_ls_structure_factor_coef Fsqd
_refine_ls_weighting_details 'w = 1/[\s^2^(Fo^2^)+(0.0760P)^2^+3.4260P] where P=(Fo^2^+2Fc^2^)/3'
_refine_ls_weighting_scheme calc
_refine_ls_wR_factor_ref 0.1478
_reflns_number_gt 3208
_reflns_number_total 5444
_reflns_threshold_expression I>2\s(I)
_cod_data_source_file sk1194.cif
_cod_data_source_block giabs
_cod_depositor_comments
;
The following automatic conversions were performed:
'_symmetry_cell_setting' value 'Monoclinic' changed to 'monoclinic'
according to '/home/saulius/struct/CIF-dictionaries/cif_core.dic'
dictionary named 'cif_core.dic' version 2.4.1 from 2010-06-29.

Automatic conversion script
Id: cif_fix_enum 1527 2010-12-29 10:47:43Z saulius 

The following automatic conversions were performed:

'_symmetry_cell_setting' value 'Monoclinic' changed to 'monoclinic'
according to /home/saulius/struct/CIF-dictionaries/cif_core.dic
dictionary named 'cif_core.dic' version 2.4.1 from
2010-06-29.

'_exptl_absorpt_correction_type' value 'Numerical'
changed to 'numerical' according to
/home/saulius/struct/CIF-dictionaries/cif_core.dic dictionary named
'cif_core.dic' version 2.4.1 from 2010-06-29.

Automatic conversion script
Id: cif_fix_values 1715 2011-07-08 13:25:40Z adriana 

The following automatic conversions were performed:

'_refine_ls_weighting_scheme' value 'calc w =
1/[\s^2^(Fo^2^)+(0.0760P)^2^+3.4260P] where P=(Fo^2^+2Fc^2^)/3' was
changed to 'calc'. New tag '_refine_ls_weighting_details' was
created. The value of the new tag was set to 'w =
1/[\s^2^(Fo^2^)+(0.0760P)^2^+3.4260P] where P=(Fo^2^+2Fc^2^)/3'.

Automatic conversion script
Id: cif_fix_values 3143 2015-03-26 13:38:13Z robertas 
;
_cod_original_cell_volume 4502.8(15)
_cod_original_sg_symbol_H-M 'C 2/c'
_cod_database_code 2008509

loop_
_symmetry_equiv_pos_as_xyz
'x, y, z'
'-x, y, -z+1/2'
'x+1/2, y+1/2, z'
'-x+1/2, y+1/2, -z+1/2'
'-x, -y, -z'
'x, -y, z-1/2'
'-x+1/2, -y+1/2, -z'
'x+1/2, -y+1/2, z-1/2'

loop_
_atom_site_label
_atom_site_fract_x
_atom_site_fract_y
_atom_site_fract_z
_atom_site_U_iso_or_equiv
_atom_site_adp_type
_atom_site_calc_flag
_atom_site_refinement_flags
_atom_site_occupancy
_atom_site_disorder_assembly
_atom_site_disorder_group
_atom_site_type_symbol
Cu1 .08960(2) .23593(3) .13255(4) .04556(15) Uani d . 1 . . Cu
Cl1 .31030(5) .10765(6) .50821(9) .0617(3) Uani d . 1 . . Cl
O1 .28364(16) .14900(18) .5788(3) .0732(9) Uani d . 1 . . O
O2A .2879(4) .1438(5) .4005(5) .117(2) Uani d P .690(4) A 1 O
O4A .2913(5) .0342(3) .5015(9) .135(3) Uani d P .690(4) A 1 O
O3A .3790(3) .1152(4) .5619(7) .119(2) Uani d P .690(4) A 1 O
O2B .2551(8) .0772(12) .4108(11) .117(2) Uani d P .310(4) A 2 O
O3B .3528(12) .1374(8) .456(2) .135(3) Uani d P .310(4) A 2 O
O4B .3420(6) .0391(11) .5621(15) .119(2) Uani d P .310(4) A 2 O
Cl2 .45774(10) .17811(12) .16696(18) .0579(5) Uani d P .50 . . Cl
O5 .4111(5) .1150(4) .1137(6) .106(3) Uani d P .50 . . O
O6 .4350(8) .2420(7) .0957(13) .079(3) Uani d P .50 . . O
O7 .5227(6) .1646(8) .1844(14) .140(6) Uani d P .50 . . O
O8 .4518(6) .1940(6) .2750(8) .084(3) Uani d P .50 . . O
O15 .4320(6) .2734(6) .0740(9) .072(3) Uani d PD .50 . . O
H151 .463(4) .241(4) .104(11) .086 Uiso d PD .50 . . H
H152 .450(5) .316(3) .102(9) .086 Uiso d PD .50 . . H
Cl3 .5000 .44709(15) .2500 .1335(11) Uani d S 1 . . Cl
O9 .5000 .5233(5) .2500 .253(7) Uani d S 1 . . O
O10 .4929(5) .4220(4) .3389(7) .214(4) Uani d . 1 . . O
O11 .4225(7) .4210(9) .1948(16) .207(7) Uani d P .50 . . O
N1 .08849(13) .21010(16) .3144(2) .0413(6) Uani d . 1 . . N
C2 .02682(15) .21185(18) .3093(3) .0367(7) Uani d . 1 . . C
N3 .00810(13) .21184(16) .3994(2) .0420(6) Uani d . 1 . . N
C4 .05723(19) .2059(2) .5041(3) .0542(9) Uani d . 1 . . C
H4 .0468 .2057 .5697 .065 Uiso calc R 1 . . H
C5 .12227(19) .2003(2) .5171(3) .0573(10) Uani d . 1 . . C
H5 .1558 .1944 .5900 .069 Uiso calc R 1 . . H
C6 .13657(17) .2036(2) .4192(3) .0523(9) Uani d . 1 . . C
H6 .1806 .2012 .4263 .063 Uiso calc R 1 . . H
N11 .17855(14) .26477(18) .1481(2) .0437(6) Uani d . 1 . . N
C21 .22023(16) .2108(2) .1434(3) .0463(8) Uani d . 1 . . C
C31 .28289(18) .2304(3) .1497(3) .0605(11) Uani d . 1 . . C
H31 .3132 .1939 .1495 .073 Uiso calc R 1 . . H
C41 .29950(18) .3052(3) .1562(4) .0645(12) Uani d . 1 . . C
H41 .3415 .3189 .1605 .077 Uiso calc R 1 . . H
C51 .25485(19) .3602(3) .1566(3) .0589(10) Uani d . 1 . . C
H51 .2657 .4106 .1587 .071 Uiso calc R 1 . . H
C61 .19329(17) .3374(2) .1537(3) .0476(8) Uani d . 1 . . C
N22 .12753(15) .13447(19) .1239(3) .0530(8) Uani d . 1 . . N
C12 .19122(18) .1364(2) .1295(3) .0496(9) Uani d . 1 . . C
C32 .0968(2) .0689(3) .1127(4) .0704(12) Uani d . 1 . . C
H32 .0537 .0678 .1106 .084 Uiso calc R 1 . . H
C42 .1265(3) .0032(3) .1042(5) .0830(15) Uani d . 1 . . C
H42 .1043 -.0420 .0976 .100 Uiso calc R 1 . . H
C52 .1895(3) .0053(3) .1058(5) .0823(15) Uani d . 1 . . C
H52 .2101 -.0388 .0983 .099 Uiso calc R 1 . . H
C62 .2222(2) .0713(3) .1180(4) .0660(12) Uani d . 1 . . C
H62 .2650 .0727 .1188 .079 Uiso calc R 1 . . H
N23 .08111(14) .34847(17) .1383(3) .0479(7) Uani d . 1 . . N
C13 .13789(18) .3860(2) .1513(3) .0488(8) Uani d . 1 . . C
C33 .0285(2) .3887(2) .1312(4) .0598(10) Uani d . 1 . . C
H33 -.0108 .3637 .1209 .072 Uiso calc R 1 . . H
C43 .0290(2) .4652(3) .1383(4) .0690(12) Uani d . 1 . . C
H43 -.0089 .4910 .1338 .083 Uiso calc R 1 . . H
C53 .0865(3) .5031(3) .1524(4) .0739(13) Uani d . 1 . . C
H53 .0881 .5550 .1572 .089 Uiso calc R 1 . . H
C63 .1417(2) .4627(3) .1591(4) .0643(11) Uani d . 1 . . C
H63 .1811 .4871 .1688 .077 Uiso calc R 1 . . H

loop_
_atom_site_aniso_label
_atom_site_aniso_U_11
_atom_site_aniso_U_22
_atom_site_aniso_U_33
_atom_site_aniso_U_12
_atom_site_aniso_U_13
_atom_site_aniso_U_23
Cu1 .0370(2) .0503(3) .0561(3) .00566(18) .02529(18) .0061(2)
Cl1 .0510(5) .0672(6) .0726(7) -.0035(4) .0302(5) -.0002(5)
O1 .0719(19) .076(2) .071(2) .0124(16) .0269(16) -.0074(16)
O2A .108(5) .182(7) .063(3) -.003(4) .034(3) .005(4)
O4A .200(8) .069(3) .225(8) -.047(4) .179(8) -.041(4)
O3A .052(3) .155(6) .152(6) .019(3) .041(3) -.002(5)
O2B .108(5) .182(7) .063(3) -.003(4) .034(3) .005(4)
O3B .200(8) .069(3) .225(8) -.047(4) .179(8) -.041(4)
O4B .052(3) .155(6) .152(6) .019(3) .041(3) -.002(5)
Cl2 .0642(12) .0577(11) .0560(11) .0057(9) .0277(9) .0017(9)
O5 .181(8) .066(4) .059(4) -.009(5) .031(5) -.011(3)
O6 .086(6) .073(6) .080(7) .019(6) .033(6) .023(5)
O7 .097(9) .107(10) .222(17) .045(7) .068(10) .027(9)
O8 .103(8) .099(8) .063(5) -.013(5) .047(5) -.014(4)
O15 .066(4) .104(10) .042(4) .016(6) .017(3) .014(5)
Cl3 .230(4) .0934(17) .125(2) .000 .122(2) .000
O9 .399(17) .097(6) .444(19) .000 .363(17) .000
O10 .319(11) .200(7) .189(7) .115(7) .172(8) .068(6)
O11 .163(11) .216(14) .29(2) -.113(11) .144(13) -.084(14)
N1 .0309(13) .0449(15) .0475(16) .0029(11) .0143(12) .0036(13)
C2 .0315(14) .0355(16) .0423(17) .0002(12) .0135(13) .0014(13)
N3 .0366(13) .0479(16) .0426(15) -.0029(12) .0166(12) .0011(12)
C4 .053(2) .066(2) .0415(19) -.0030(18) .0155(16) .0050(18)
C5 .045(2) .069(3) .044(2) .0004(18) .0023(16) .0092(19)
C6 .0304(16) .056(2) .062(2) .0018(15) .0085(16) .0055(19)
N11 .0352(13) .0575(17) .0399(14) .0023(13) .0162(11) .0021(13)
C21 .0344(16) .067(2) .0396(18) .0071(15) .0168(14) .0013(16)
C31 .0381(18) .091(3) .056(2) .007(2) .0221(17) -.002(2)
C41 .0366(19) .106(4) .056(2) -.011(2) .0225(17) -.006(2)
C51 .050(2) .078(3) .054(2) -.0188(19) .0252(18) -.005(2)
C61 .0452(19) .062(2) .0382(18) -.0035(16) .0186(15) .0016(16)
N22 .0459(17) .058(2) .061(2) .0070(14) .0270(15) -.0013(15)
C12 .0446(19) .065(2) .0430(19) .0130(17) .0210(16) .0022(17)
C32 .058(2) .060(3) .100(4) .004(2) .038(3) -.005(2)
C42 .091(4) .056(3) .115(4) .001(2) .054(3) -.010(3)
C52 .095(4) .066(3) .102(4) .026(3) .056(3) -.001(3)
C62 .061(2) .075(3) .071(3) .020(2) .035(2) .006(2)
N23 .0437(16) .0508(18) .0540(18) .0043(13) .0241(14) .0076(14)
C13 .051(2) .052(2) .0435(19) -.0010(16) .0188(16) .0076(16)
C33 .050(2) .062(3) .074(3) .0092(18) .031(2) .013(2)
C43 .074(3) .056(3) .083(3) .022(2) .037(2) .018(2)
C53 .093(3) .050(2) .080(3) .009(2) .034(3) .007(2)
C63 .072(3) .062(3) .060(3) -.007(2) .026(2) .004(2)

loop_
_atom_type_symbol
_atom_type_description
_atom_type_scat_dispersion_real
_atom_type_scat_dispersion_imag
_atom_type_scat_source
C C 0.0033 0.0016 'International Tables Vol C Tables 4.2.6.8 and 6.1.1.4'
H H 0.0000 0.0000 'International Tables Vol C Tables 4.2.6.8 and 6.1.1.4'
N N 0.0061 0.0033 'International Tables Vol C Tables 4.2.6.8 and 6.1.1.4'
O O 0.0106 0.0060 'International Tables Vol C Tables 4.2.6.8 and 6.1.1.4'
Cl Cl 0.1484 0.1585 'International Tables Vol C Tables 4.2.6.8 and 6.1.1.4'
Cu Cu 0.3201 1.2651 'International Tables Vol C Tables 4.2.6.8 and 6.1.1.4'

loop_
_geom_angle_atom_site_label_1
_geom_angle_atom_site_label_2
_geom_angle_atom_site_label_3
_geom_angle_site_symmetry_1
_geom_angle_site_symmetry_3
_geom_angle
_geom_angle_publ_flag
N11 Cu1 N22 . . 80.26(13) yes
N11 Cu1 N23 . . 80.41(12) yes
N22 Cu1 N23 . . 160.46(12) yes
N11 Cu1 N3 . 2 174.09(12) yes
N22 Cu1 N3 . 2 102.49(12) yes
N23 Cu1 N3 . 2 96.52(11) yes
N11 Cu1 N1 . . 109.83(11) yes
N22 Cu1 N1 . . 91.82(12) yes
N23 Cu1 N1 . . 97.34(11) yes
N3 Cu1 N1 2 . 75.48(11) yes
O4A Cl1 O3A . . 111.5(5) no
O4A Cl1 O2A . . 113.5(5) no
O3A Cl1 O2A . . 109.4(4) no
O4A Cl1 O3B . . 124.4(6) no
O3A Cl1 O3B . . 54.3(10) no
O2A Cl1 O3B . . 55.7(11) no
O4A Cl1 O1 . . 110.4(3) no
O3A Cl1 O1 . . 105.6(3) no
O2A Cl1 O1 . . 106.1(3) no
O3B Cl1 O1 . . 125.2(5) no
O4A Cl1 O4B . . 45.0(6) no
O3A Cl1 O4B . . 67.8(7) no
O2A Cl1 O4B . . 140.3(7) no
O3B Cl1 O4B . . 104.6(10) no
O1 Cl1 O4B . . 112.8(7) no
O4A Cl1 O2B . . 56.9(8) no
O3A Cl1 O2B . . 146.4(7) no
O2A Cl1 O2B . . 59.8(7) no
O3B Cl1 O2B . . 103.4(11) no
O1 Cl1 O2B . . 108.0(6) no
O4B Cl1 O2B . . 99.6(10) no
O7 Cl2 O6 . . 109.5(9) no
O7 Cl2 O8 . . 110.3(8) no
O6 Cl2 O8 . . 107.1(8) no
O7 Cl2 O5 . . 115.0(7) no
O6 Cl2 O5 . . 108.5(7) no
O8 Cl2 O5 . . 106.1(6) no
O7 Cl2 O7 . 2_655 89.4(9) no
O6 Cl2 O7 . 2_655 131.3(8) no
O8 Cl2 O7 . 2_655 26.4(6) no
O5 Cl2 O7 . 2_655 102.4(5) no
O7 Cl2 O8 . 2_655 23.0(7) no
O6 Cl2 O8 . 2_655 100.7(7) no
O8 Cl2 O8 . 2_655 94.0(6) no
O5 Cl2 O8 . 2_655 137.3(5) no
O7 Cl2 O8 2_655 2_655 79.4(5) no
O7 Cl2 O15 . . 106.4(7) no
O6 Cl2 O15 . . 4.6(10) no
O8 Cl2 O15 . . 105.6(6) no
O5 Cl2 O15 . . 113.1(5) no
O7 Cl2 O15 2_655 . 128.8(6) no
O8 Cl2 O15 2_655 . 96.5(5) no
O7 Cl2 Cl2 . 2_655 53.5(7) no
O6 Cl2 Cl2 . 2_655 124.1(7) no
O8 Cl2 Cl2 . 2_655 56.9(4) no
O5 Cl2 Cl2 . 2_655 127.2(3) no
O7 Cl2 Cl2 2_655 2_655 38.8(4) no
O8 Cl2 Cl2 2_655 2_655 40.7(3) no
O15 Cl2 Cl2 . 2_655 119.6(4) no
O7 Cl2 H151 . . 86(3) no
O6 Cl2 H151 . . 24(3) no
O8 Cl2 H151 . . 115(5) no
O5 Cl2 H151 . . 123(4) no
O7 Cl2 H151 2_655 . 132(5) no
O8 Cl2 H151 2_655 . 78(3) no
O15 Cl2 H151 . . 21(3) no
Cl2 Cl2 H151 2_655 . 108(4) no
O15 O6 Cl2 . . 165(3) no
O15 O6 H151 . . 93(9) no
Cl2 O6 H151 . . 76(9) no
O15 O6 H152 . . 28(5) no
Cl2 O6 H152 . . 137(4) no
H151 O6 H152 . . 80(6) no
O8 O7 Cl2 2_655 . 114.5(19) no
O8 O7 Cl2 2_655 2_655 53.6(15) no
Cl2 O7 Cl2 . 2_655 87.8(8) no
O7 O8 Cl2 2_655 . 100.0(18) no
O7 O8 Cl2 2_655 2_655 42.5(14) no
Cl2 O8 Cl2 . 2_655 82.5(5) no
O6 O15 Cl2 . . 11(2) no
O6 O15 H151 . . 42(8) no
Cl2 O15 H151 . . 34(9) no
O6 O15 H152 . . 132(8) no
Cl2 O15 H152 . . 122(7) no
H151 O15 H152 . . 105(2) no
O10 Cl3 O10 . 2_655 138.2(8) no
O10 Cl3 O9 . . 110.9(4) no
O10 Cl3 O9 2_655 . 110.9(4) no
O10 Cl3 O11 . 2_655 89.0(6) no
O10 Cl3 O11 2_655 2_655 79.2(7) no
O9 Cl3 O11 . 2_655 106.7(6) no
O10 Cl3 O11 . . 79.2(7) no
O10 Cl3 O11 2_655 . 89.0(6) no
O9 Cl3 O11 . . 106.7(6) no
O11 Cl3 O11 2_655 . 146.6(13) no
C2 N1 C6 . . 116.8(3) no
C2 N1 Cu1 . . 109.9(2) no
C6 N1 Cu1 . . 132.7(2) no
N1 C2 N3 . . 126.4(3) no
N1 C2 C2 . 2 116.2(3) no
N3 C2 C2 . 2 117.4(3) no
C2 N3 C4 . . 115.8(3) no
C2 N3 Cu1 . 2 117.7(2) no
C4 N3 Cu1 . 2 125.8(2) no
N3 C4 C5 . . 121.7(3) no
N3 C4 H4 . . 119.2 no
C5 C4 H4 . . 119.2 no
C4 C5 C6 . . 118.0(3) no
C4 C5 H5 . . 121.0 no
C6 C5 H5 . . 121.0 no
N1 C6 C5 . . 121.2(3) no
N1 C6 H6 . . 119.4 no
C5 C6 H6 . . 119.4 no
C61 N11 C21 . . 123.3(3) no
C61 N11 Cu1 . . 118.4(2) no
C21 N11 Cu1 . . 118.1(3) no
N11 C21 C31 . . 119.0(4) no
N11 C21 C12 . . 113.2(3) no
C31 C21 C12 . . 127.8(4) no
C41 C31 C21 . . 118.7(4) no
C41 C31 H31 . . 120.7 no
C21 C31 H31 . . 120.7 no
C31 C41 C51 . . 121.4(3) no
C31 C41 H41 . . 119.3 no
C51 C41 H41 . . 119.3 no
C41 C51 C61 . . 117.6(4) no
C41 C51 H51 . . 121.2 no
C61 C51 H51 . . 121.2 no
N11 C61 C51 . . 119.9(4) no
N11 C61 C13 . . 113.2(3) no
C51 C61 C13 . . 126.9(4) no
C32 N22 C12 . . 119.3(3) no
C32 N22 Cu1 . . 126.8(3) no
C12 N22 Cu1 . . 113.9(3) no
N22 C12 C62 . . 120.1(4) no
N22 C12 C21 . . 114.6(3) no
C62 C12 C21 . . 125.3(4) no
N22 C32 C42 . . 122.1(4) no
N22 C32 H32 . . 118.9 no
C42 C32 H32 . . 118.9 no
C52 C42 C32 . . 118.7(5) no
C52 C42 H42 . . 120.7 no
C32 C42 H42 . . 120.7 no
C62 C52 C42 . . 120.4(4) no
C62 C52 H52 . . 119.8 no
C42 C52 H52 . . 119.8 no
C52 C62 C12 . . 119.4(4) no
C52 C62 H62 . . 120.3 no
C12 C62 H62 . . 120.3 no
C33 N23 C13 . . 117.5(3) no
C33 N23 Cu1 . . 128.7(3) no
C13 N23 Cu1 . . 113.8(2) no
N23 C13 C63 . . 121.8(4) no
N23 C13 C61 . . 114.2(3) no
C63 C13 C61 . . 124.0(4) no
N23 C33 C43 . . 123.4(4) no
N23 C33 H33 . . 118.3 no
C43 C33 H33 . . 118.3 no
C33 C43 C53 . . 119.1(4) no
C33 C43 H43 . . 120.4 no
C53 C43 H43 . . 120.4 no
C43 C53 C63 . . 118.6(4) no
C43 C53 H53 . . 120.7 no
C63 C53 H53 . . 120.7 no
C13 C63 C53 . . 119.5(4) no
C13 C63 H63 . . 120.3 no
C53 C63 H63 . . 120.3 no

loop_
_geom_bond_atom_site_label_1
_geom_bond_atom_site_label_2
_geom_bond_site_symmetry_2
_geom_bond_distance
_geom_bond_publ_flag
Cu1 N11 . 1.943(3) yes
Cu1 N22 . 2.016(3) yes
Cu1 N23 . 2.027(3) yes
Cu1 N3 2 2.056(3) yes
Cu1 N1 . 2.328(3) yes
Cl1 O4A . 1.372(6) no
Cl1 O3A . 1.393(6) no
Cl1 O2A . 1.401(6) no
Cl1 O3B . 1.425(12) no
Cl1 O1 . 1.434(3) no
Cl1 O4B . 1.442(17) no
Cl1 O2B . 1.450(15) no
Cl2 O7 . 1.368(12) no
Cl2 O6 . 1.418(10) no
Cl2 O8 . 1.435(9) no
Cl2 O5 . 1.494(8) no
Cl2 O7 2_655 1.755(17) no
Cl2 O8 2_655 1.844(11) no
Cl2 O15 . 2.019(10) no
Cl2 Cl2 2_655 2.183(4) no
Cl2 H151 . 1.40(10) no
O6 O15 . .616(12) no
O6 H151 . .58(9) no
O6 H152 . 1.35(4) no
O7 O8 2_655 .793(15) no
O7 Cl2 2_655 1.755(17) no
O8 O7 2_655 .793(15) no
O8 Cl2 2_655 1.844(11) no
O15 H151 . .864(15) no
O15 H152 . .864(15) no
Cl3 O10 . 1.262(6) no
Cl3 O10 2_655 1.262(6) no
Cl3 O9 . 1.364(9) no
Cl3 O11 2_655 1.628(13) no
Cl3 O11 . 1.628(13) no
N1 C2 . 1.321(4) no
N1 C6 . 1.331(4) no
C2 N3 . 1.337(4) no
C2 C2 2 1.493(6) no
N3 C4 . 1.340(5) no
N3 Cu1 2 2.056(3) no
C4 C5 . 1.367(5) no
C4 H4 . .9300 no
C5 C6 . 1.375(5) no
C5 H5 . .9300 no
C6 H6 . .9300 no
N11 C61 . 1.335(5) no
N11 C21 . 1.343(5) no
C21 C31 . 1.383(5) no
C21 C12 . 1.457(6) no
C31 C41 . 1.382(7) no
C31 H31 . .9300 no
C41 C51 . 1.386(6) no
C41 H41 . .9300 no
C51 C61 . 1.390(5) no
C51 H51 . .9300 no
C61 C13 . 1.480(5) no
N22 C32 . 1.333(6) no
N22 C12 . 1.364(5) no
C12 C62 . 1.381(6) no
C32 C42 . 1.366(6) no
C32 H32 . .9300 no
C42 C52 . 1.366(7) no
C42 H42 . .9300 no
C52 C62 . 1.359(7) no
C52 H52 . .9300 no
C62 H62 . .9300 no
N23 C33 . 1.329(5) no
N23 C13 . 1.362(5) no
C13 C63 . 1.377(6) no
C33 C43 . 1.372(6) no
C33 H33 . .9300 no
C43 C53 . 1.375(7) no
C43 H43 . .9300 no
C53 C63 . 1.378(6) no
C53 H53 . .9300 no
C63 H63 . .9300 no

loop_
_geom_torsion_atom_site_label_1
_geom_torsion_atom_site_label_2
_geom_torsion_atom_site_label_3
_geom_torsion_atom_site_label_4
_geom_torsion_site_symmetry_1
_geom_torsion_site_symmetry_4
_geom_torsion
_geom_torsion_publ_flag
O7 Cl2 O6 O15 . . -49(12) no
O8 Cl2 O6 O15 . . 71(11) no
O5 Cl2 O6 O15 . . -175(11) no
O7 Cl2 O6 O15 2_655 . 58(12) no
O8 Cl2 O6 O15 2_655 . -27(11) no
Cl2 Cl2 O6 O15 2_655 . 10(12) no
O6 Cl2 O7 O8 . 2_655 71(2) no
O8 Cl2 O7 O8 . 2_655 -47(2) no
O5 Cl2 O7 O8 . 2_655 -166.9(18) no
O7 Cl2 O7 O8 2_655 2_655 -64(2) no
O15 Cl2 O7 O8 . 2_655 67(2) no
Cl2 Cl2 O7 O8 2_655 2_655 -47.9(19) no
O6 Cl2 O7 Cl2 . 2_655 118.6(8) no
O8 Cl2 O7 Cl2 . 2_655 0.9(7) no
O5 Cl2 O7 Cl2 . 2_655 -119.0(5) no
O7 Cl2 O7 Cl2 2_655 2_655 -15.6(9) no
O8 Cl2 O7 Cl2 2_655 2_655 47.9(19) no
O15 Cl2 O7 Cl2 . 2_655 115.0(5) no
O7 Cl2 O8 O7 . 2_655 -39.7(16) no
O6 Cl2 O8 O7 . 2_655 -158.8(17) no
O5 Cl2 O8 O7 . 2_655 85.5(17) no
O8 Cl2 O8 O7 2_655 2_655 -56(2) no
O15 Cl2 O8 O7 . 2_655 -154.3(16) no
Cl2 Cl2 O8 O7 2_655 2_655 -38.8(15) no
O7 Cl2 O8 Cl2 . 2_655 -0.9(7) no
O6 Cl2 O8 Cl2 . 2_655 -120.0(7) no
O5 Cl2 O8 Cl2 . 2_655 124.3(4) no
O7 Cl2 O8 Cl2 2_655 2_655 38.8(15) no
O8 Cl2 O8 Cl2 2_655 2_655 -17.5(7) no
O15 Cl2 O8 Cl2 . 2_655 -115.5(5) no
O7 Cl2 O15 O6 . . 132(11) no
O8 Cl2 O15 O6 . . -110(11) no
O5 Cl2 O15 O6 . . 5(12) no
O7 Cl2 O15 O6 2_655 . -125(11) no
O8 Cl2 O15 O6 2_655 . 154(11) no
Cl2 Cl2 O15 O6 2_655 . -171(11) no
N11 Cu1 N1 C2 . . 161.9(2) no
N22 Cu1 N1 C2 . . -117.8(2) no
N23 Cu1 N1 C2 . . 79.5(2) no
N3 Cu1 N1 C2 2 . -15.4(2) no
N11 Cu1 N1 C6 . . -8.7(4) no
N22 Cu1 N1 C6 . . 71.6(3) no
N23 Cu1 N1 C6 . . -91.1(3) no
N3 Cu1 N1 C6 2 . 174.1(4) no
C6 N1 C2 N3 . . 3.9(5) no
Cu1 N1 C2 N3 . . -168.3(3) no
C6 N1 C2 C2 . 2 -174.4(2) no
Cu1 N1 C2 C2 . 2 13.4(2) no
N1 C2 N3 C4 . . -3.3(5) no
C2 C2 N3 C4 2 . 175.0(2) no
N1 C2 N3 Cu1 . 2 168.0(3) no
C2 C2 N3 Cu1 2 2 -13.7(3) no
C2 N3 C4 C5 . . 0.0(6) no
Cu1 N3 C4 C5 2 . -170.5(3) no
N3 C4 C5 C6 . . 2.4(6) no
C2 N1 C6 C5 . . -1.2(6) no
Cu1 N1 C6 C5 . . 168.9(3) no
C4 C5 C6 N1 . . -1.8(6) no
N22 Cu1 N11 C61 . . 176.4(3) no
N23 Cu1 N11 C61 . . -0.7(2) no
N3 Cu1 N11 C61 2 . 58.3(13) no
N1 Cu1 N11 C61 . . -95.1(3) no
N22 Cu1 N11 C21 . . 1.7(3) no
N23 Cu1 N11 C21 . . -175.5(3) no
N3 Cu1 N11 C21 2 . -116.4(11) no
N1 Cu1 N11 C21 . . 90.1(3) no
C61 N11 C21 C31 . . 3.0(5) no
Cu1 N11 C21 C31 . . 177.5(3) no
C61 N11 C21 C12 . . -175.9(3) no
Cu1 N11 C21 C12 . . -1.4(4) no
N11 C21 C31 C41 . . -2.4(6) no
C12 C21 C31 C41 . . 176.3(4) no
C21 C31 C41 C51 . . 0.0(6) no
C31 C41 C51 C61 . . 1.9(6) no
C21 N11 C61 C51 . . -1.0(5) no
Cu1 N11 C61 C51 . . -175.5(3) no
C21 N11 C61 C13 . . 176.7(3) no
Cu1 N11 C61 C13 . . 2.2(4) no
C41 C51 C61 N11 . . -1.4(5) no
C41 C51 C61 C13 . . -178.8(3) no
N11 Cu1 N22 C32 . . 178.9(4) no
N23 Cu1 N22 C32 . . -172.8(4) no
N3 Cu1 N22 C32 2 . -6.4(4) no
N1 Cu1 N22 C32 . . 69.1(4) no
N11 Cu1 N22 C12 . . -1.7(3) no
N23 Cu1 N22 C12 . . 6.7(6) no
N3 Cu1 N22 C12 2 . 173.0(3) no
N1 Cu1 N22 C12 . . -111.5(3) no
C32 N22 C12 C62 . . 3.1(6) no
Cu1 N22 C12 C62 . . -176.4(3) no
C32 N22 C12 C21 . . -179.1(4) no
Cu1 N22 C12 C21 . . 1.4(4) no
N11 C21 C12 N22 . . -0.1(5) no
C31 C21 C12 N22 . . -178.8(4) no
N11 C21 C12 C62 . . 177.6(4) no
C31 C21 C12 C62 . . -1.1(6) no
C12 N22 C32 C42 . . -1.4(7) no
Cu1 N22 C32 C42 . . 178.0(4) no
N22 C32 C42 C52 . . -0.9(9) no
C32 C42 C52 C62 . . 1.4(9) no
C42 C52 C62 C12 . . 0.3(8) no
N22 C12 C62 C52 . . -2.5(6) no
C21 C12 C62 C52 . . 179.9(4) no
N11 Cu1 N23 C33 . . 179.1(4) no
N22 Cu1 N23 C33 . . 170.8(4) no
N3 Cu1 N23 C33 2 . 4.2(4) no
N1 Cu1 N23 C33 . . -72.0(3) no
N11 Cu1 N23 C13 . . -1.1(2) no
N22 Cu1 N23 C13 . . -9.4(5) no
N3 Cu1 N23 C13 2 . -175.9(2) no
N1 Cu1 N23 C13 . . 107.9(2) no
C33 N23 C13 C63 . . 1.1(5) no
Cu1 N23 C13 C63 . . -178.8(3) no
C33 N23 C13 C61 . . -177.6(3) no
Cu1 N23 C13 C61 . . 2.5(4) no
N11 C61 C13 N23 . . -3.1(4) no
C51 C61 C13 N23 . . 174.5(3) no
N11 C61 C13 C63 . . 178.2(3) no
C51 C61 C13 C63 . . -4.2(6) no
C13 N23 C33 C43 . . -1.1(6) no
Cu1 N23 C33 C43 . . 178.8(3) no
N23 C33 C43 C53 . . 0.7(7) no
C33 C43 C53 C63 . . -0.2(7) no
N23 C13 C63 C53 . . -0.7(6) no
C61 C13 C63 C53 . . 177.9(4) no
C43 C53 C63 C13 . . 0.2(7) no
